data_7003600
loop_
_publ_author_name
'Barrett, Anthony G. M.'
'Crimmin, Mark R.'
'Hill, Michael S.'
'Hitchcock, Peter B.'
'Procopiou, Panayiotis A.'

_publ_section_title
;
 Insertion reactions of \b-diketiminate-stabilised calcium amides with
 1,3-dialkylcarbodiimides
;
_journal_issue 33
_journal_name_full 'Dalton Transactions'
_journal_page_first 4474
_journal_page_last 4481
_journal_paper_doi 10.1039/b717383k
_journal_year 2008
_chemical_compound_source 'synthesis as described'
_chemical_formula_moiety 'C58 H89 Ca N5 O'
_chemical_formula_sum 'C58 H89 Ca N5 O'
_chemical_formula_weight 912.42
_chemical_name_systematic
;
?
;
_space_group_IT_number 14
_symmetry_cell_setting monoclinic
_symmetry_Int_Tables_number 14
_symmetry_space_group_name_Hall '-P 2ybc'
_symmetry_space_group_name_H-M 'P 1 21/c 1'
_atom_sites_solution_hydrogens geom
_atom_sites_solution_primary direct
_atom_sites_solution_secondary difmap
_audit_conform_dict_location ftp://ftp.iucr.org/pub/cif_core.dic
_audit_conform_dict_name cif_core.dic
_audit_conform_dict_version 2.3
_audit_creation_date 2006-10-23T10:44:56-00:00
_audit_creation_method 'WinGX routine CIF_UPDATE'
_cell_angle_alpha 90
_cell_angle_beta 113.849(1)
_cell_angle_gamma 90
_cell_formula_units_Z 4
_cell_length_a 25.1755(3)
_cell_length_b 11.3831(2)
_cell_length_c 21.1589(3)
_cell_measurement_reflns_used 49901
_cell_measurement_temperature 173(2)
_cell_measurement_theta_max 26.022
_cell_measurement_theta_min 3.395
_cell_measurement_wavelength 0.71073
_cell_volume 5545.87(15)
_computing_cell_refinement 'HKL Scalepack (Otwinowski & Minor 1997)'
_computing_data_collection 'Collect (Nonius BV, 1997-2000)'
_computing_data_reduction 'HKL Denzo and Scalepack (Otwinowski & Minor 1997)'
_computing_molecular_graphics 'Ortep-3 for Windows (Farrugia, 1997)'
_computing_publication_material 'WinGX publication routines (Farrugia, 1999)'
_computing_structure_refinement 'SHELXL-97 (Sheldrick, 1997)'
_computing_structure_solution 'SHELXS-86 (Sheldrick, 1986)'
_diffrn_ambient_temperature 173(2)
_diffrn_detector 'CCD plate'
_diffrn_detector_area_resol_mean 9
_diffrn_measured_fraction_theta_full 0.997
_diffrn_measured_fraction_theta_max 0.997
_diffrn_measurement_device '95mm CCD camera on \k-goniostat'
_diffrn_measurement_device_type KappaCCD
_diffrn_measurement_method 'CCD rotation images, thick slices'
_diffrn_orient_matrix_type 'by Nonius Collect from scalepack cell'
_diffrn_orient_matrix_UB_11 0.448604E-1
_diffrn_orient_matrix_UB_12 -0.71763E-2
_diffrn_orient_matrix_UB_13 -0.42004E-2
_diffrn_orient_matrix_UB_21 0.25207E-1
_diffrn_orient_matrix_UB_22 -0.36246E-2
_diffrn_orient_matrix_UB_23 0.432017E-1
_diffrn_orient_matrix_UB_31 -0.47244E-2
_diffrn_orient_matrix_UB_32 -0.874809E-1
_diffrn_orient_matrix_UB_33 -0.14454E-2
_diffrn_radiation_monochromator graphite
_diffrn_radiation_probe x-ray
_diffrn_radiation_type MoK\a
_diffrn_radiation_wavelength 0.71073
_diffrn_reflns_av_R_equivalents 0.0453
_diffrn_reflns_av_unetI/netI 0.029
_diffrn_reflns_limit_h_max 31
_diffrn_reflns_limit_h_min -31
_diffrn_reflns_limit_k_max 13
_diffrn_reflns_limit_k_min -14
_diffrn_reflns_limit_l_max 26
_diffrn_reflns_limit_l_min -26
_diffrn_reflns_number 70644
_diffrn_reflns_theta_full 26.02
_diffrn_reflns_theta_max 26.02
_diffrn_reflns_theta_min 3.42
_diffrn_source 'Enraf Nonius FR590'
_exptl_absorpt_coefficient_mu 0.155
_exptl_absorpt_correction_T_max 0.9589
_exptl_absorpt_correction_T_min 0.9101
_exptl_absorpt_correction_type multi-scan
_exptl_absorpt_process_details
;
[c.f. r.h. blessing, acta cryst. (1995), a51, 33-38]
;
_exptl_crystal_colour colourless
_exptl_crystal_density_diffrn 1.093
_exptl_crystal_density_method 'not measured'
_exptl_crystal_description prism
_exptl_crystal_F_000 2000
_exptl_crystal_size_max 0.3
_exptl_crystal_size_mid 0.3
_exptl_crystal_size_min 0.25
_refine_diff_density_max 0.407
_refine_diff_density_min -0.396
_refine_diff_density_rms 0.042
_refine_ls_extinction_method none
_refine_ls_goodness_of_fit_ref 1.011
_refine_ls_hydrogen_treatment mixed
_refine_ls_matrix_type full
_refine_ls_number_parameters 595
_refine_ls_number_reflns 10880
_refine_ls_number_restraints 12
_refine_ls_restrained_S_all 1.013
_refine_ls_R_factor_all 0.0671
_refine_ls_R_factor_gt 0.0504
_refine_ls_shift/su_max 0.001
_refine_ls_shift/su_mean 0
_refine_ls_structure_factor_coef Fsqd
_refine_ls_weighting_details 'calc w=1/[\s^2^(Fo^2^)+(0.0611P)^2^+3.6166P] where P=(Fo^2^+2Fc^2^)/3'
_refine_ls_weighting_scheme calc
_refine_ls_wR_factor_gt 0.1234
_refine_ls_wR_factor_ref 0.1348
_reflns_number_gt 8688
_reflns_number_total 10880
_reflns_threshold_expression >2sigma(I)
_cod_data_source_file b717383k.txt
_cod_data_source_block (6)-oct1406
_cod_original_cell_volume 5545.87(14)
_cod_original_sg_symbol_H-M 'P 21/c'
_cod_database_code 7003600

loop_
_symmetry_equiv_pos_as_xyz
'x, y, z'
'-x, y+1/2, -z+1/2'
'-x, -y, -z'
'x, -y-1/2, z-1/2'

loop_
_atom_site_label
_atom_site_type_symbol
_atom_site_fract_x
_atom_site_fract_y
_atom_site_fract_z
_atom_site_U_iso_or_equiv
_atom_site_adp_type
_atom_site_occupancy
_atom_site_symmetry_multiplicity
_atom_site_calc_flag
_atom_site_refinement_flags
_atom_site_disorder_assembly
_atom_site_disorder_group
Ca Ca 0.227651(14) 0.51007(3) 0.250433(17) 0.02398(10) Uani 1 1 d . A .
O O 0.19627(6) 0.68710(12) 0.28788(8) 0.0432(4) Uani 1 1 d . . .
N1 N 0.17551(6) 0.54347(14) 0.12915(8) 0.0291(3) Uani 1 1 d . . .
N2 N 0.13682(6) 0.42347(14) 0.23478(8) 0.0297(3) Uani 1 1 d . . .
N3 N 0.40533(6) 0.42080(14) 0.33364(8) 0.0286(3) Uani 1 1 d . . .
H3X H 0.4254(10) 0.484(2) 0.3394(11) 0.039(6) Uiso 1 1 d . . .
N4 N 0.32734(6) 0.54742(13) 0.32213(8) 0.0308(3) Uani 1 1 d . . .
N5 N 0.30389(6) 0.36471(13) 0.27712(8) 0.0296(3) Uani 1 1 d . . .
C1 C 0.15241(8) 0.44441(18) 0.09702(9) 0.0329(4) Uani 1 1 d . . .
C2 C 0.13291(9) 0.35093(19) 0.12582(10) 0.0384(5) Uani 1 1 d . . .
H2 H 0.1275 0.2791 0.1011 0.046 Uiso 1 1 calc R . .
C3 C 0.11999(8) 0.34460(18) 0.18459(10) 0.0347(4) Uani 1 1 d . . .
C4 C 0.14566(10) 0.4226(2) 0.02326(11) 0.0519(6) Uani 1 1 d . . .
H4A H 0.1794 0.3788 0.0238 0.078 Uiso 1 1 calc R . .
H4B H 0.143 0.498 -0.0002 0.078 Uiso 1 1 calc R . .
H4C H 0.1103 0.377 -0.0014 0.078 Uiso 1 1 calc R . .
C5 C 0.08408(11) 0.2392(2) 0.18752(13) 0.0542(6) Uani 1 1 d . . .
H5A H 0.043 0.2616 0.1701 0.081 Uiso 1 1 calc R . .
H5B H 0.0971 0.2123 0.2354 0.081 Uiso 1 1 calc R . .
H5C H 0.0889 0.1758 0.159 0.081 Uiso 1 1 calc R . .
C6 C 0.18398(8) 0.63945(17) 0.09032(9) 0.0308(4) Uani 1 1 d . . .
C7 C 0.14041(9) 0.7260(2) 0.06427(11) 0.0443(5) Uani 1 1 d . . .
C8 C 0.14959(11) 0.8216(2) 0.02872(12) 0.0541(6) Uani 1 1 d . . .
H8 H 0.1201 0.8794 0.0103 0.065 Uiso 1 1 calc R . .
C9 C 0.20051(11) 0.8338(2) 0.01970(12) 0.0521(6) Uani 1 1 d . . .
H9 H 0.206 0.8995 -0.0047 0.063 Uiso 1 1 calc R . .
C10 C 0.24315(10) 0.75075(19) 0.04620(11) 0.0424(5) Uani 1 1 d . . .
H10 H 0.2783 0.7601 0.0402 0.051 Uiso 1 1 calc R . .
C11 C 0.23627(8) 0.65276(17) 0.08167(9) 0.0312(4) Uani 1 1 d . . .
C12 C 0.08413(11) 0.7168(3) 0.07469(16) 0.0690(8) Uani 1 1 d . . .
H12 H 0.093 0.6726 0.1186 0.083 Uiso 1 1 calc R . .
C13 C 0.06079(16) 0.8383(3) 0.0830(2) 0.1068(15) Uani 1 1 d . . .
H13A H 0.0452 0.8787 0.0383 0.16 Uiso 1 1 calc R . .
H13B H 0.0924 0.885 0.1165 0.16 Uiso 1 1 calc R . .
H13C H 0.0299 0.8285 0.0996 0.16 Uiso 1 1 calc R . .
C14 C 0.03875(13) 0.6478(5) 0.0174(2) 0.1208(16) Uani 1 1 d . . .
H14A H 0.0314 0.6851 -0.0271 0.181 Uiso 1 1 calc R . .
H14B H 0.0027 0.6461 0.0247 0.181 Uiso 1 1 calc R . .
H14C H 0.0526 0.5673 0.0174 0.181 Uiso 1 1 calc R . .
C15 C 0.28523(8) 0.56424(19) 0.10981(11) 0.0367(5) Uani 1 1 d . . .
H15 H 0.273 0.5017 0.1344 0.044 Uiso 1 1 calc R . .
C16 C 0.29793(11) 0.5053(2) 0.05247(14) 0.0571(6) Uani 1 1 d . . .
H16A H 0.3111 0.5645 0.0284 0.086 Uiso 1 1 calc R . .
H16B H 0.2625 0.4676 0.0196 0.086 Uiso 1 1 calc R . .
H16C H 0.3283 0.4459 0.0727 0.086 Uiso 1 1 calc R . .
C17 C 0.34032(10) 0.6204(3) 0.16175(13) 0.0592(7) Uani 1 1 d . . .
H17A H 0.3319 0.6593 0.198 0.089 Uiso 1 1 calc R . .
H17B H 0.3547 0.6785 0.1383 0.089 Uiso 1 1 calc R . .
H17C H 0.3699 0.5597 0.1825 0.089 Uiso 1 1 calc R . .
C18 C 0.11195(8) 0.42437(17) 0.28479(10) 0.0311(4) Uani 1 1 d . . .
C19 C 0.05750(8) 0.47780(19) 0.26895(11) 0.0386(5) Uani 1 1 d . . .
C20 C 0.03746(9) 0.4891(2) 0.32121(12) 0.0446(5) Uani 1 1 d . . .
H20 H 0.0009 0.5253 0.311 0.053 Uiso 1 1 calc R . .
C21 C 0.06922(9) 0.4491(2) 0.38706(12) 0.0445(5) Uani 1 1 d . . .
H21 H 0.0549 0.4584 0.422 0.053 Uiso 1 1 calc R . .
C22 C 0.12211(9) 0.3952(2) 0.40217(11) 0.0403(5) Uani 1 1 d . . .
H22 H 0.1438 0.3669 0.4476 0.048 Uiso 1 1 calc R . .
C23 C 0.14419(8) 0.38160(17) 0.35171(10) 0.0342(4) Uani 1 1 d . . .
C24 C 0.02040(9) 0.5246(2) 0.19720(13) 0.0523(6) Uani 1 1 d . . .
H24 H 0.0403 0.5053 0.166 0.063 Uiso 1 1 calc R . .
C25 C 0.01343(14) 0.6577(3) 0.19773(18) 0.0804(9) Uani 1 1 d . . .
H25A H 0.0517 0.6951 0.2131 0.121 Uiso 1 1 calc R . .
H25B H -0.0047 0.6786 0.2294 0.121 Uiso 1 1 calc R . .
H25C H -0.0111 0.6848 0.151 0.121 Uiso 1 1 calc R . .
C26 C -0.03964(12) 0.4659(4) 0.16794(17) 0.0914(11) Uani 1 1 d . . .
H26A H -0.0615 0.4923 0.1203 0.137 Uiso 1 1 calc R . .
H26B H -0.0608 0.4874 0.1963 0.137 Uiso 1 1 calc R . .
H26C H -0.035 0.3803 0.1685 0.137 Uiso 1 1 calc R . .
C27 C 0.20204(9) 0.32091(19) 0.37066(11) 0.0402(5) Uani 1 1 d . . .
H27 H 0.2118 0.3252 0.3293 0.048 Uiso 1 1 calc R . .
C28 C 0.25012(11) 0.3831(3) 0.42925(19) 0.0818(10) Uani 1 1 d . . .
H28A H 0.2876 0.3476 0.4363 0.123 Uiso 1 1 calc R . .
H28B H 0.2435 0.3755 0.4717 0.123 Uiso 1 1 calc R . .
H28C H 0.2504 0.4664 0.4178 0.123 Uiso 1 1 calc R . .
C29 C 0.19906(14) 0.1922(2) 0.38671(17) 0.0717(8) Uani 1 1 d . . .
H29A H 0.1909 0.1846 0.4281 0.108 Uiso 1 1 calc R . .
H29B H 0.2363 0.1545 0.3949 0.108 Uiso 1 1 calc R . .
H29C H 0.1681 0.1542 0.3475 0.108 Uiso 1 1 calc R . .
C30 C 0.43780(7) 0.31429(15) 0.35362(9) 0.0268(4) Uani 1 1 d . . .
C31 C 0.43525(7) 0.24539(16) 0.40768(9) 0.0287(4) Uani 1 1 d . . .
C32 C 0.46557(8) 0.13975(17) 0.42298(10) 0.0339(4) Uani 1 1 d . . .
H32 H 0.463 0.0903 0.4578 0.041 Uiso 1 1 calc R . .
C33 C 0.49937(8) 0.10522(17) 0.38858(10) 0.0368(5) Uani 1 1 d . . .
H33 H 0.5191 0.032 0.3992 0.044 Uiso 1 1 calc R . .
C34 C 0.50437(8) 0.17737(18) 0.33877(10) 0.0355(4) Uani 1 1 d . . .
H34 H 0.5291 0.1547 0.3168 0.043 Uiso 1 1 calc R . .
C35 C 0.47389(8) 0.28262(17) 0.32021(9) 0.0306(4) Uani 1 1 d . . .
C36 C 0.40318(8) 0.28848(18) 0.45069(10) 0.0357(4) Uani 1 1 d . . .
H36 H 0.3673 0.3301 0.419 0.043 Uiso 1 1 calc R . .
C37 C 0.38458(11) 0.1899(2) 0.48631(14) 0.0564(6) Uani 1 1 d . . .
H37A H 0.3617 0.2229 0.5101 0.085 Uiso 1 1 calc R . .
H37B H 0.4191 0.1508 0.52 0.085 Uiso 1 1 calc R . .
H37C H 0.361 0.1328 0.4517 0.085 Uiso 1 1 calc R . .
C38 C 0.44068(11) 0.3772(2) 0.50476(12) 0.0533(6) Uani 1 1 d . . .
H38A H 0.4521 0.4409 0.4817 0.08 Uiso 1 1 calc R . .
H38B H 0.4755 0.3378 0.5377 0.08 Uiso 1 1 calc R . .
H38C H 0.4184 0.4096 0.5294 0.08 Uiso 1 1 calc R . .
C39 C 0.48192(9) 0.36227(19) 0.26700(11) 0.0406(5) Uani 1 1 d . . .
H39 H 0.4485 0.4182 0.2496 0.049 Uiso 1 1 calc R . .
C40 C 0.48282(18) 0.2945(3) 0.20522(16) 0.0870(10) Uani 1 1 d . . .
H40A H 0.4479 0.2455 0.1854 0.13 Uiso 1 1 calc R . .
H40B H 0.5174 0.2445 0.2203 0.13 Uiso 1 1 calc R . .
H40C H 0.4837 0.3501 0.1703 0.13 Uiso 1 1 calc R . .
C41 C 0.53703(13) 0.4334(3) 0.30067(18) 0.0836(10) Uani 1 1 d . . .
H41A H 0.5705 0.3802 0.319 0.125 Uiso 1 1 calc R . .
H41B H 0.5349 0.4801 0.3385 0.125 Uiso 1 1 calc R . .
H41C H 0.5414 0.4858 0.2664 0.125 Uiso 1 1 calc R . .
C42 C 0.19586(14) 0.7962(2) 0.25439(16) 0.0657(7) Uani 1 1 d . . .
H42A H 0.1689 0.792 0.2051 0.079 Uiso 1 1 calc R . .
H42B H 0.2352 0.8144 0.2572 0.079 Uiso 1 1 calc R . .
C43 C 0.1767(2) 0.8880(3) 0.2900(2) 0.0957(12) Uani 1 1 d . . .
H43A H 0.1354 0.9083 0.263 0.115 Uiso 1 1 calc R . .
H43B H 0.2005 0.9599 0.2965 0.115 Uiso 1 1 calc R . .
C44 C 0.18493(13) 0.8361(2) 0.35788(15) 0.0683(8) Uani 1 1 d . . .
H44A H 0.1552 0.8654 0.3735 0.082 Uiso 1 1 calc R . .
H44B H 0.224 0.8544 0.3936 0.082 Uiso 1 1 calc R . .
C45 C 0.17812(11) 0.7070(2) 0.34338(13) 0.0533(6) Uani 1 1 d . . .
H45A H 0.2027 0.6617 0.3849 0.064 Uiso 1 1 calc R . .
H45B H 0.1371 0.683 0.3295 0.064 Uiso 1 1 calc R . .
C46 C 0.34526(7) 0.44163(15) 0.31132(9) 0.0257(4) Uani 1 1 d . A .
C47 C 0.36620(8) 0.62956(16) 0.37265(10) 0.0323(4) Uani 1 1 d . . .
H47 H 0.4056 0.5928 0.3939 0.039 Uiso 1 1 calc R . .
C48 C 0.37146(12) 0.7435(2) 0.33885(12) 0.0568(7) Uani 1 1 d . . .
H48A H 0.332 0.7745 0.3115 0.068 Uiso 1 1 calc R . .
H48B H 0.3901 0.7273 0.3065 0.068 Uiso 1 1 calc R . .
C49 C 0.40678(13) 0.8373(2) 0.39070(13) 0.0622(7) Uani 1 1 d . . .
H49A H 0.4479 0.8123 0.413 0.075 Uiso 1 1 calc R . .
H49B H 0.4052 0.9119 0.366 0.075 Uiso 1 1 calc R . .
C50 C 0.38342(10) 0.8571(2) 0.44553(14) 0.0560(7) Uani 1 1 d . . .
H50A H 0.4081 0.9151 0.4797 0.067 Uiso 1 1 calc R . .
H50B H 0.3435 0.8891 0.4239 0.067 Uiso 1 1 calc R . .
C51 C 0.38283(10) 0.7433(2) 0.48164(12) 0.0494(6) Uani 1 1 d . . .
H51A H 0.3671 0.7571 0.517 0.059 Uiso 1 1 calc R . .
H51B H 0.423 0.7134 0.5054 0.059 Uiso 1 1 calc R . .
C52 C 0.34556(9) 0.6519(2) 0.42964(11) 0.0439(5) Uani 1 1 d . . .
H52A H 0.3466 0.5773 0.4541 0.053 Uiso 1 1 calc R . .
H52B H 0.3048 0.6794 0.4089 0.053 Uiso 1 1 calc R . .
C53 C 0.31556(8) 0.25432(17) 0.25016(9) 0.0308(4) Uiso 0.62 1 d PD A 1
H53 H 0.3535 0.2221 0.2836 0.037 Uiso 0.62 1 calc PR A 1
C54 C 0.26650(16) 0.1658(3) 0.2428(2) 0.0450(8) Uiso 0.62 1 d PD A 1
H54A H 0.2662 0.1517 0.2888 0.054 Uiso 0.62 1 calc PR A 1
H54B H 0.2286 0.2002 0.2127 0.054 Uiso 0.62 1 calc PR A 1
C55 C 0.27452(19) 0.0475(4) 0.2119(2) 0.0568(10) Uiso 0.62 1 d PD A 1
H55A H 0.3091 0.0066 0.2455 0.068 Uiso 0.62 1 calc PR A 1
H55B H 0.2402 -0.003 0.203 0.068 Uiso 0.62 1 calc PR A 1
C56 C 0.28190(18) 0.0661(4) 0.1455(2) 0.0548(10) Uiso 0.62 1 d PD A 1
H56A H 0.291 -0.0101 0.1298 0.066 Uiso 0.62 1 calc PR A 1
H56B H 0.2447 0.0945 0.1098 0.066 Uiso 0.62 1 calc PR A 1
C57 C 0.32879(19) 0.1522(4) 0.1522(2) 0.0541(10) Uiso 0.62 1 d PD A 1
H57A H 0.3295 0.1656 0.1063 0.065 Uiso 0.62 1 calc PR A 1
H57B H 0.3669 0.1199 0.1833 0.065 Uiso 0.62 1 calc PR A 1
C58 C 0.31801(16) 0.2687(3) 0.18121(17) 0.0395(7) Uiso 0.62 1 d PD A 1
H58A H 0.3495 0.3245 0.1855 0.047 Uiso 0.62 1 calc PR A 1
H58B H 0.2809 0.3027 0.1484 0.047 Uiso 0.62 1 calc PR A 1
C53A C 0.31556(8) 0.25432(17) 0.25016(9) 0.0308(4) Uiso 0.38 1 d PD A 2
H53A H 0.3583 0.2491 0.2631 0.037 Uiso 0.38 1 calc PR A 2
C54A C 0.2985(3) 0.1540(5) 0.2803(3) 0.0403(12) Uiso 0.38 1 d PD A 2
H54C H 0.2565 0.1598 0.2697 0.048 Uiso 0.38 1 calc PR A 2
H54D H 0.3199 0.1566 0.3312 0.048 Uiso 0.38 1 calc PR A 2
C55A C 0.3103(3) 0.0371(6) 0.2538(3) 0.0548(16) Uiso 0.38 1 d PD A 2
H55C H 0.3526 0.0284 0.2669 0.066 Uiso 0.38 1 calc PR A 2
H55D H 0.2975 -0.0277 0.2755 0.066 Uiso 0.38 1 calc PR A 2
C56A C 0.2795(3) 0.0293(7) 0.1780(4) 0.0619(18) Uiso 0.38 1 d PD A 2
H56C H 0.2371 0.0299 0.1654 0.074 Uiso 0.38 1 calc PR A 2
H56D H 0.2894 -0.046 0.162 0.074 Uiso 0.38 1 calc PR A 2
C57A C 0.2950(4) 0.1302(7) 0.1414(4) 0.068(2) Uiso 0.38 1 d PD A 2
H57C H 0.2709 0.1259 0.0911 0.082 Uiso 0.38 1 calc PR A 2
H57D H 0.3363 0.1241 0.1487 0.082 Uiso 0.38 1 calc PR A 2
C58A C 0.2844(3) 0.2484(6) 0.1701(3) 0.0507(15) Uiso 0.38 1 d PD A 2
H58C H 0.2422 0.2596 0.156 0.061 Uiso 0.38 1 calc PR A 2
H58D H 0.2987 0.3132 0.1498 0.061 Uiso 0.38 1 calc PR A 2

loop_
_atom_site_aniso_label
_atom_site_aniso_U_11
_atom_site_aniso_U_22
_atom_site_aniso_U_33
_atom_site_aniso_U_23
_atom_site_aniso_U_13
_atom_site_aniso_U_12
Ca 0.02181(17) 0.02595(19) 0.02438(18) -0.00070(14) 0.00954(14) -0.00098(14)
O 0.0481(8) 0.0337(8) 0.0516(9) -0.0052(7) 0.0242(7) 0.0044(6)
N1 0.0243(7) 0.0379(9) 0.0269(8) 0.0020(7) 0.0120(6) 0.0010(6)
N2 0.0268(8) 0.0340(9) 0.0321(8) -0.0006(7) 0.0157(6) -0.0037(6)
N3 0.0241(7) 0.0210(8) 0.0396(9) 0.0008(7) 0.0117(7) -0.0001(6)
N4 0.0235(7) 0.0242(8) 0.0401(9) -0.0089(7) 0.0082(7) -0.0004(6)
N5 0.0266(7) 0.0253(8) 0.0336(8) -0.0063(6) 0.0089(6) -0.0012(6)
C1 0.0263(9) 0.0467(12) 0.0276(9) -0.0035(8) 0.0128(8) -0.0018(8)
C2 0.0400(11) 0.0413(12) 0.0390(11) -0.0101(9) 0.0212(9) -0.0100(9)
C3 0.0304(9) 0.0375(11) 0.0397(11) -0.0029(9) 0.0178(8) -0.0064(8)
C4 0.0518(13) 0.0753(17) 0.0328(11) -0.0130(11) 0.0214(10) -0.0196(12)
C5 0.0652(15) 0.0518(14) 0.0587(15) -0.0148(12) 0.0385(13) -0.0267(12)
C6 0.0329(9) 0.0368(10) 0.0231(9) 0.0026(8) 0.0117(7) 0.0023(8)
C7 0.0413(11) 0.0543(14) 0.0394(11) 0.0121(10) 0.0186(9) 0.0158(10)
C8 0.0626(15) 0.0536(15) 0.0487(13) 0.0217(11) 0.0252(12) 0.0263(12)
C9 0.0750(16) 0.0417(13) 0.0478(13) 0.0174(10) 0.0332(12) 0.0091(12)
C10 0.0500(12) 0.0435(12) 0.0420(11) 0.0061(10) 0.0271(10) -0.0012(10)
C11 0.0347(10) 0.0348(10) 0.0268(9) 0.0005(8) 0.0152(8) 0.0000(8)
C12 0.0451(14) 0.089(2) 0.0813(19) 0.0347(16) 0.0342(14) 0.0325(14)
C13 0.102(3) 0.122(3) 0.133(3) 0.067(3) 0.085(2) 0.077(2)
C14 0.0394(16) 0.177(5) 0.136(3) 0.006(3) 0.025(2) 0.004(2)
C15 0.0353(10) 0.0413(11) 0.0425(11) 0.0099(9) 0.0249(9) 0.0031(9)
C16 0.0593(15) 0.0562(15) 0.0697(17) -0.0019(13) 0.0404(13) 0.0100(12)
C17 0.0390(12) 0.0824(19) 0.0502(14) 0.0067(13) 0.0119(11) 0.0021(12)
C18 0.0305(9) 0.0317(10) 0.0372(10) -0.0045(8) 0.0201(8) -0.0079(8)
C19 0.0303(10) 0.0462(12) 0.0444(12) -0.0043(9) 0.0203(9) -0.0048(9)
C20 0.0311(10) 0.0567(14) 0.0532(13) -0.0100(11) 0.0247(10) -0.0050(9)
C21 0.0421(12) 0.0581(14) 0.0463(12) -0.0155(11) 0.0312(10) -0.0159(10)
C22 0.0413(11) 0.0490(13) 0.0372(11) -0.0043(9) 0.0226(9) -0.0100(9)
C23 0.0368(10) 0.0339(10) 0.0397(11) -0.0007(8) 0.0235(9) -0.0069(8)
C24 0.0356(11) 0.0748(17) 0.0517(14) 0.0081(12) 0.0230(10) 0.0113(11)
C25 0.082(2) 0.081(2) 0.091(2) 0.0260(18) 0.0487(18) 0.0297(17)
C26 0.0469(15) 0.144(3) 0.0653(19) 0.017(2) 0.0044(14) -0.0087(18)
C27 0.0473(12) 0.0426(12) 0.0406(11) 0.0118(9) 0.0280(10) 0.0084(9)
C28 0.0357(13) 0.083(2) 0.115(3) -0.0241(19) 0.0185(15) 0.0045(13)
C29 0.085(2) 0.0470(15) 0.097(2) 0.0171(15) 0.0515(18) 0.0142(14)
C30 0.0219(8) 0.0252(9) 0.0295(9) -0.0038(7) 0.0063(7) -0.0005(7)
C31 0.0231(8) 0.0285(9) 0.0308(9) -0.0018(7) 0.0071(7) -0.0016(7)
C32 0.0329(10) 0.0288(10) 0.0344(10) 0.0019(8) 0.0078(8) 0.0000(8)
C33 0.0344(10) 0.0273(10) 0.0408(11) -0.0038(8) 0.0071(9) 0.0073(8)
C34 0.0307(9) 0.0367(11) 0.0380(10) -0.0064(9) 0.0128(8) 0.0064(8)
C35 0.0267(9) 0.0325(10) 0.0314(9) -0.0021(8) 0.0104(8) 0.0017(7)
C36 0.0345(10) 0.0382(11) 0.0364(10) 0.0068(9) 0.0164(8) 0.0074(8)
C37 0.0607(15) 0.0592(16) 0.0637(15) 0.0213(13) 0.0401(13) 0.0129(12)
C38 0.0599(14) 0.0542(15) 0.0474(13) -0.0109(11) 0.0235(11) 0.0073(12)
C39 0.0395(11) 0.0454(12) 0.0421(11) 0.0073(9) 0.0219(9) 0.0098(9)
C40 0.147(3) 0.075(2) 0.0691(19) 0.0048(16) 0.076(2) 0.003(2)
C41 0.0710(19) 0.076(2) 0.091(2) 0.0333(18) 0.0198(17) -0.0228(16)
C42 0.0855(19) 0.0390(14) 0.0837(19) 0.0034(13) 0.0457(16) 0.0090(13)
C43 0.157(4) 0.0432(16) 0.116(3) -0.0022(17) 0.086(3) 0.0212(19)
C44 0.0719(18) 0.0595(17) 0.0698(18) -0.0217(14) 0.0248(15) 0.0134(14)
C45 0.0550(14) 0.0543(15) 0.0572(14) -0.0101(12) 0.0295(12) 0.0046(11)
C46 0.0245(8) 0.0262(9) 0.0263(9) 0.0019(7) 0.0103(7) 0.0006(7)
C47 0.0226(8) 0.0291(10) 0.0418(11) -0.0093(8) 0.0097(8) -0.0020(7)
C48 0.0754(17) 0.0421(13) 0.0472(13) -0.0109(11) 0.0191(12) -0.0282(12)
C49 0.0839(18) 0.0376(13) 0.0526(14) -0.0069(11) 0.0149(13) -0.0275(13)
C50 0.0448(12) 0.0360(12) 0.0673(16) -0.0236(11) 0.0022(11) 0.0023(10)
C51 0.0422(12) 0.0600(15) 0.0472(13) -0.0244(11) 0.0193(10) -0.0131(11)
C52 0.0403(11) 0.0486(13) 0.0437(12) -0.0141(10) 0.0178(10) -0.0141(10)

loop_
_atom_type_symbol
_atom_type_description
_atom_type_scat_dispersion_real
_atom_type_scat_dispersion_imag
_atom_type_scat_source
C C 0.0033 0.0016 'International Tables Vol C Tables 4.2.6.8 and 6.1.1.4'
H H 0 0 'International Tables Vol C Tables 4.2.6.8 and 6.1.1.4'
Ca Ca 0.2262 0.3064 'International Tables Vol C Tables 4.2.6.8 and 6.1.1.4'
O O 0.0106 0.006 'International Tables Vol C Tables 4.2.6.8 and 6.1.1.4'
N N 0.0061 0.0033 'International Tables Vol C Tables 4.2.6.8 and 6.1.1.4'

loop_
_geom_angle_atom_site_label_1
_geom_angle_atom_site_label_2
_geom_angle_atom_site_label_3
_geom_angle
_geom_angle_site_symmetry_1
_geom_angle_site_symmetry_3
_geom_angle_publ_flag
N2 Ca N4 149.71(6) . . ?
N2 Ca N1 80.65(5) . . ?
N4 Ca N1 129.25(5) . . ?
N2 Ca O 88.17(5) . . ?
N4 Ca O 92.43(5) . . ?
N1 Ca O 96.26(5) . . ?
N2 Ca N5 112.00(5) . . ?
N4 Ca N5 56.16(5) . . ?
N1 Ca N5 113.45(5) . . ?
O Ca N5 145.91(5) . . ?
C42 O C45 109.09(18) . . ?
C42 O Ca 120.09(14) . . ?
C45 O Ca 130.79(14) . . ?
C1 N1 C6 119.42(15) . . ?
C1 N1 Ca 110.61(12) . . ?
C6 N1 Ca 126.24(11) . . ?
C3 N2 C18 120.31(15) . . ?
C3 N2 Ca 111.69(11) . . ?
C18 N2 Ca 125.14(11) . . ?
C46 N3 C30 130.56(15) . . ?
C46 N3 H3X 113.4(15) . . ?
C30 N3 H3X 115.8(15) . . ?
C46 N4 C47 121.98(14) . . ?
C46 N4 Ca 94.11(10) . . ?
C47 N4 Ca 143.20(11) . . ?
C46 N5 C53 122.90(15) . . ?
C46 N5 Ca 92.85(11) . . ?
C53 N5 Ca 139.79(11) . . ?
N1 C1 C2 125.34(17) . . ?
N1 C1 C4 120.64(18) . . ?
C2 C1 C4 114.01(18) . . ?
C3 C2 C1 131.72(19) . . ?
C3 C2 H2 114.1 . . ?
C1 C2 H2 114.1 . . ?
N2 C3 C2 124.10(17) . . ?
N2 C3 C5 120.41(17) . . ?
C2 C3 C5 115.48(18) . . ?
C1 C4 H4A 109.5 . . ?
C1 C4 H4B 109.5 . . ?
H4A C4 H4B 109.5 . . ?
C1 C4 H4C 109.5 . . ?
H4A C4 H4C 109.5 . . ?
H4B C4 H4C 109.5 . . ?
C3 C5 H5A 109.5 . . ?
C3 C5 H5B 109.5 . . ?
H5A C5 H5B 109.5 . . ?
C3 C5 H5C 109.5 . . ?
H5A C5 H5C 109.5 . . ?
H5B C5 H5C 109.5 . . ?
C11 C6 C7 119.60(18) . . ?
C11 C6 N1 121.32(16) . . ?
C7 C6 N1 118.95(17) . . ?
C8 C7 C6 118.94(19) . . ?
C8 C7 C12 119.9(2) . . ?
C6 C7 C12 121.2(2) . . ?
C9 C8 C7 121.4(2) . . ?
C9 C8 H8 119.3 . . ?
C7 C8 H8 119.3 . . ?
C10 C9 C8 119.5(2) . . ?
C10 C9 H9 120.2 . . ?
C8 C9 H9 120.2 . . ?
C9 C10 C11 121.7(2) . . ?
C9 C10 H10 119.1 . . ?
C11 C10 H10 119.1 . . ?
C10 C11 C6 118.83(18) . . ?
C10 C11 C15 119.04(17) . . ?
C6 C11 C15 122.13(17) . . ?
C14 C12 C7 111.5(3) . . ?
C14 C12 C13 111.1(3) . . ?
C7 C12 C13 112.0(3) . . ?
C14 C12 H12 107.3 . . ?
C7 C12 H12 107.3 . . ?
C13 C12 H12 107.3 . . ?
C12 C13 H13A 109.5 . . ?
C12 C13 H13B 109.5 . . ?
H13A C13 H13B 109.5 . . ?
C12 C13 H13C 109.5 . . ?
H13A C13 H13C 109.5 . . ?
H13B C13 H13C 109.5 . . ?
C12 C14 H14A 109.5 . . ?
C12 C14 H14B 109.5 . . ?
H14A C14 H14B 109.5 . . ?
C12 C14 H14C 109.5 . . ?
H14A C14 H14C 109.5 . . ?
H14B C14 H14C 109.5 . . ?
C11 C15 C17 111.35(19) . . ?
C11 C15 C16 112.21(18) . . ?
C17 C15 C16 109.64(18) . . ?
C11 C15 H15 107.8 . . ?
C17 C15 H15 107.8 . . ?
C16 C15 H15 107.8 . . ?
C15 C16 H16A 109.5 . . ?
C15 C16 H16B 109.5 . . ?
H16A C16 H16B 109.5 . . ?
C15 C16 H16C 109.5 . . ?
H16A C16 H16C 109.5 . . ?
H16B C16 H16C 109.5 . . ?
C15 C17 H17A 109.5 . . ?
C15 C17 H17B 109.5 . . ?
H17A C17 H17B 109.5 . . ?
C15 C17 H17C 109.5 . . ?
H17A C17 H17C 109.5 . . ?
H17B C17 H17C 109.5 . . ?
C23 C18 C19 119.94(17) . . ?
C23 C18 N2 119.72(16) . . ?
C19 C18 N2 120.08(17) . . ?
C20 C19 C18 118.65(19) . . ?
C20 C19 C24 119.10(19) . . ?
C18 C19 C24 122.24(18) . . ?
C21 C20 C19 121.7(2) . . ?
C21 C20 H20 119.2 . . ?
C19 C20 H20 119.2 . . ?
C20 C21 C22 119.55(19) . . ?
C20 C21 H21 120.2 . . ?
C22 C21 H21 120.2 . . ?
C21 C22 C23 121.1(2) . . ?
C21 C22 H22 119.5 . . ?
C23 C22 H22 119.5 . . ?
C22 C23 C18 119.07(18) . . ?
C22 C23 C27 119.07(18) . . ?
C18 C23 C27 121.87(17) . . ?
C19 C24 C25 111.5(2) . . ?
C19 C24 C26 110.9(2) . . ?
C25 C24 C26 109.7(3) . . ?
C19 C24 H24 108.2 . . ?
C25 C24 H24 108.2 . . ?
C26 C24 H24 108.2 . . ?
C24 C25 H25A 109.5 . . ?
C24 C25 H25B 109.5 . . ?
H25A C25 H25B 109.5 . . ?
C24 C25 H25C 109.5 . . ?
H25A C25 H25C 109.5 . . ?
H25B C25 H25C 109.5 . . ?
C24 C26 H26A 109.5 . . ?
C24 C26 H26B 109.5 . . ?
H26A C26 H26B 109.5 . . ?
C24 C26 H26C 109.5 . . ?
H26A C26 H26C 109.5 . . ?
H26B C26 H26C 109.5 . . ?
C29 C27 C23 111.85(19) . . ?
C29 C27 C28 111.4(2) . . ?
C23 C27 C28 111.67(19) . . ?
C29 C27 H27 107.2 . . ?
C23 C27 H27 107.2 . . ?
C28 C27 H27 107.2 . . ?
C27 C28 H28A 109.5 . . ?
C27 C28 H28B 109.5 . . ?
H28A C28 H28B 109.5 . . ?
C27 C28 H28C 109.5 . . ?
H28A C28 H28C 109.5 . . ?
H28B C28 H28C 109.5 . . ?
C27 C29 H29A 109.5 . . ?
C27 C29 H29B 109.5 . . ?
H29A C29 H29B 109.5 . . ?
C27 C29 H29C 109.5 . . ?
H29A C29 H29C 109.5 . . ?
H29B C29 H29C 109.5 . . ?
C35 C30 C31 121.09(16) . . ?
C35 C30 N3 118.58(16) . . ?
C31 C30 N3 120.29(16) . . ?
C32 C31 C30 117.98(17) . . ?
C32 C31 C36 120.91(17) . . ?
C30 C31 C36 121.02(16) . . ?
C33 C32 C31 121.36(18) . . ?
C33 C32 H32 119.3 . . ?
C31 C32 H32 119.3 . . ?
C34 C33 C32 119.88(18) . . ?
C34 C33 H33 120.1 . . ?
C32 C33 H33 120.1 . . ?
C33 C34 C35 121.16(18) . . ?
C33 C34 H34 119.4 . . ?
C35 C34 H34 119.4 . . ?
C34 C35 C30 118.30(17) . . ?
C34 C35 C39 119.93(17) . . ?
C30 C35 C39 121.73(17) . . ?
C31 C36 C37 113.64(18) . . ?
C31 C36 C38 110.09(16) . . ?
C37 C36 C38 109.60(19) . . ?
C31 C36 H36 107.8 . . ?
C37 C36 H36 107.8 . . ?
C38 C36 H36 107.8 . . ?
C36 C37 H37A 109.5 . . ?
C36 C37 H37B 109.5 . . ?
H37A C37 H37B 109.5 . . ?
C36 C37 H37C 109.5 . . ?
H37A C37 H37C 109.5 . . ?
H37B C37 H37C 109.5 . . ?
C36 C38 H38A 109.5 . . ?
C36 C38 H38B 109.5 . . ?
H38A C38 H38B 109.5 . . ?
C36 C38 H38C 109.5 . . ?
H38A C38 H38C 109.5 . . ?
H38B C38 H38C 109.5 . . ?
C41 C39 C35 109.96(19) . . ?
C41 C39 C40 110.2(2) . . ?
C35 C39 C40 112.7(2) . . ?
C41 C39 H39 107.9 . . ?
C35 C39 H39 107.9 . . ?
C40 C39 H39 107.9 . . ?
C39 C40 H40A 109.5 . . ?
C39 C40 H40B 109.5 . . ?
H40A C40 H40B 109.5 . . ?
C39 C40 H40C 109.5 . . ?
H40A C40 H40C 109.5 . . ?
H40B C40 H40C 109.5 . . ?
C39 C41 H41A 109.5 . . ?
C39 C41 H41B 109.5 . . ?
H41A C41 H41B 109.5 . . ?
C39 C41 H41C 109.5 . . ?
H41A C41 H41C 109.5 . . ?
H41B C41 H41C 109.5 . . ?
O C42 C43 107.5(2) . . ?
O C42 H42A 110.2 . . ?
C43 C42 H42A 110.2 . . ?
O C42 H42B 110.2 . . ?
C43 C42 H42B 110.2 . . ?
H42A C42 H42B 108.5 . . ?
C42 C43 C44 105.3(2) . . ?
C42 C43 H43A 110.7 . . ?
C44 C43 H43A 110.7 . . ?
C42 C43 H43B 110.7 . . ?
C44 C43 H43B 110.7 . . ?
H43A C43 H43B 108.8 . . ?
C43 C44 C45 103.4(2) . . ?
C43 C44 H44A 111.1 . . ?
C45 C44 H44A 111.1 . . ?
C43 C44 H44B 111.1 . . ?
C45 C44 H44B 111.1 . . ?
H44A C44 H44B 109 . . ?
O C45 C44 105.9(2) . . ?
O C45 H45A 110.6 . . ?
C44 C45 H45A 110.6 . . ?
O C45 H45B 110.6 . . ?
C44 C45 H45B 110.6 . . ?
H45A C45 H45B 108.7 . . ?
N5 C46 N4 116.22(15) . . ?
N5 C46 N3 124.75(16) . . ?
N4 C46 N3 118.97(15) . . ?
N5 C46 Ca 59.07(9) . . ?
N4 C46 Ca 57.65(9) . . ?
N3 C46 Ca 170.19(12) . . ?
N4 C47 C48 111.34(16) . . ?
N4 C47 C52 110.28(15) . . ?
C48 C47 C52 110.87(18) . . ?
N4 C47 H47 108.1 . . ?
C48 C47 H47 108.1 . . ?
C52 C47 H47 108.1 . . ?
C47 C48 C49 113.31(19) . . ?
C47 C48 H48A 108.9 . . ?
C49 C48 H48A 108.9 . . ?
C47 C48 H48B 108.9 . . ?
C49 C48 H48B 108.9 . . ?
H48A C48 H48B 107.7 . . ?
C50 C49 C48 111.1(2) . . ?
C50 C49 H49A 109.4 . . ?
C48 C49 H49A 109.4 . . ?
C50 C49 H49B 109.4 . . ?
C48 C49 H49B 109.4 . . ?
H49A C49 H49B 108 . . ?
C51 C50 C49 110.31(19) . . ?
C51 C50 H50A 109.6 . . ?
C49 C50 H50A 109.6 . . ?
C51 C50 H50B 109.6 . . ?
C49 C50 H50B 109.6 . . ?
H50A C50 H50B 108.1 . . ?
C50 C51 C52 110.42(19) . . ?
C50 C51 H51A 109.6 . . ?
C52 C51 H51A 109.6 . . ?
C50 C51 H51B 109.6 . . ?
C52 C51 H51B 109.6 . . ?
H51A C51 H51B 108.1 . . ?
C47 C52 C51 112.25(17) . . ?
C47 C52 H52A 109.2 . . ?
C51 C52 H52A 109.2 . . ?
C47 C52 H52B 109.2 . . ?
C51 C52 H52B 109.2 . . ?
H52A C52 H52B 107.9 . . ?
N5 C53 C58 112.44(19) . . ?
N5 C53 C54 108.70(18) . . ?
C58 C53 C54 108.6(2) . . ?
N5 C53 H53 109 . . ?
C58 C53 H53 109 . . ?
C54 C53 H53 109 . . ?
C55 C54 C53 111.9(3) . . ?
C55 C54 H54A 109.2 . . ?
C53 C54 H54A 109.2 . . ?
C55 C54 H54B 109.2 . . ?
C53 C54 H54B 109.2 . . ?
H54A C54 H54B 107.9 . . ?
C56 C55 C54 111.0(4) . . ?
C56 C55 H55A 109.4 . . ?
C54 C55 H55A 109.4 . . ?
C56 C55 H55B 109.4 . . ?
C54 C55 H55B 109.4 . . ?
H55A C55 H55B 108 . . ?
C57 C56 C55 113.3(3) . . ?
C57 C56 H56A 108.9 . . ?
C55 C56 H56A 108.9 . . ?
C57 C56 H56B 108.9 . . ?
C55 C56 H56B 108.9 . . ?
H56A C56 H56B 107.7 . . ?
C56 C57 C58 110.1(4) . . ?
C56 C57 H57A 109.6 . . ?
C58 C57 H57A 109.6 . . ?
C56 C57 H57B 109.6 . . ?
C58 C57 H57B 109.6 . . ?
H57A C57 H57B 108.2 . . ?
C53 C58 C57 112.4(3) . . ?
C53 C58 H58A 109.1 . . ?
C57 C58 H58A 109.1 . . ?
C53 C58 H58B 109.1 . . ?
C57 C58 H58B 109.1 . . ?
H58A C58 H58B 107.9 . . ?
C55A C54A H54C 109 . . ?
C55A C54A H54D 109 . . ?
H54C C54A H54D 107.8 . . ?
C56A C55A C54A 111.0(6) . . ?
C56A C55A H55C 109.4 . . ?
C54A C55A H55C 109.4 . . ?
C56A C55A H55D 109.4 . . ?
C54A C55A H55D 109.4 . . ?
H55C C55A H55D 108 . . ?
C55A C56A C57A 112.2(6) . . ?
C55A C56A H56C 109.2 . . ?
C57A C56A H56C 109.2 . . ?
C55A C56A H56D 109.2 . . ?
C57A C56A H56D 109.2 . . ?
H56C C56A H56D 107.9 . . ?
C56A C57A C58A 109.8(6) . . ?
C56A C57A H57C 109.7 . . ?
C58A C57A H57C 109.7 . . ?
C56A C57A H57D 109.7 . . ?
C58A C57A H57D 109.7 . . ?
H57C C57A H57D 108.2 . . ?
C57A C58A H58C 109.2 . . ?
C57A C58A H58D 109.2 . . ?
H58C C58A H58D 107.9 . . ?

loop_
_geom_bond_atom_site_label_1
_geom_bond_atom_site_label_2
_geom_bond_distance
_geom_bond_site_symmetry_2
_geom_bond_publ_flag
Ca N2 2.3870(15) . ?
Ca N4 2.3879(15) . ?
Ca N1 2.3936(15) . ?
Ca O 2.4123(14) . ?
Ca N5 2.4215(15) . ?
O C42 1.428(3) . ?
O C45 1.440(3) . ?
N1 C1 1.324(3) . ?
N1 C6 1.434(2) . ?
N2 C3 1.323(2) . ?
N2 C18 1.431(2) . ?
N3 C46 1.410(2) . ?
N3 C30 1.427(2) . ?
N3 H3X 0.86(2) . ?
N4 C46 1.338(2) . ?
N4 C47 1.459(2) . ?
N5 C46 1.329(2) . ?
N5 C53 1.458(2) . ?
C1 C2 1.409(3) . ?
C1 C4 1.520(3) . ?
C2 C3 1.409(3) . ?
C2 H2 0.95 . ?
C3 C5 1.518(3) . ?
C4 H4A 0.98 . ?
C4 H4B 0.98 . ?
C4 H4C 0.98 . ?
C5 H5A 0.98 . ?
C5 H5B 0.98 . ?
C5 H5C 0.98 . ?
C6 C11 1.409(3) . ?
C6 C7 1.410(3) . ?
C7 C8 1.394(3) . ?
C7 C12 1.523(3) . ?
C8 C9 1.377(3) . ?
C8 H8 0.95 . ?
C9 C10 1.369(3) . ?
C9 H9 0.95 . ?
C10 C11 1.394(3) . ?
C10 H10 0.95 . ?
C11 C15 1.515(3) . ?
C12 C14 1.507(5) . ?
C12 C13 1.540(4) . ?
C12 H12 1 . ?
C13 H13A 0.98 . ?
C13 H13B 0.98 . ?
C13 H13C 0.98 . ?
C14 H14A 0.98 . ?
C14 H14B 0.98 . ?
C14 H14C 0.98 . ?
C15 C17 1.519(3) . ?
C15 C16 1.529(3) . ?
C15 H15 1 . ?
C16 H16A 0.98 . ?
C16 H16B 0.98 . ?
C16 H16C 0.98 . ?
C17 H17A 0.98 . ?
C17 H17B 0.98 . ?
C17 H17C 0.98 . ?
C18 C23 1.404(3) . ?
C18 C19 1.411(3) . ?
C19 C20 1.394(3) . ?
C19 C24 1.521(3) . ?
C20 C21 1.374(3) . ?
C20 H20 0.95 . ?
C21 C22 1.381(3) . ?
C21 H21 0.95 . ?
C22 C23 1.397(3) . ?
C22 H22 0.95 . ?
C23 C27 1.512(3) . ?
C24 C25 1.526(4) . ?
C24 C26 1.536(4) . ?
C24 H24 1 . ?
C25 H25A 0.98 . ?
C25 H25B 0.98 . ?
C25 H25C 0.98 . ?
C26 H26A 0.98 . ?
C26 H26B 0.98 . ?
C26 H26C 0.98 . ?
C27 C29 1.512(3) . ?
C27 C28 1.513(4) . ?
C27 H27 1 . ?
C28 H28A 0.98 . ?
C28 H28B 0.98 . ?
C28 H28C 0.98 . ?
C29 H29A 0.98 . ?
C29 H29B 0.98 . ?
C29 H29C 0.98 . ?
C30 C35 1.405(3) . ?
C30 C31 1.410(3) . ?
C31 C32 1.391(3) . ?
C31 C36 1.521(3) . ?
C32 C33 1.382(3) . ?
C32 H32 0.95 . ?
C33 C34 1.381(3) . ?
C33 H33 0.95 . ?
C34 C35 1.391(3) . ?
C34 H34 0.95 . ?
C35 C39 1.522(3) . ?
C36 C37 1.527(3) . ?
C36 C38 1.532(3) . ?
C36 H36 1 . ?
C37 H37A 0.98 . ?
C37 H37B 0.98 . ?
C37 H37C 0.98 . ?
C38 H38A 0.98 . ?
C38 H38B 0.98 . ?
C38 H38C 0.98 . ?
C39 C41 1.513(4) . ?
C39 C40 1.526(3) . ?
C39 H39 1 . ?
C40 H40A 0.98 . ?
C40 H40B 0.98 . ?
C40 H40C 0.98 . ?
C41 H41A 0.98 . ?
C41 H41B 0.98 . ?
C41 H41C 0.98 . ?
C42 C43 1.478(4) . ?
C42 H42A 0.99 . ?
C42 H42B 0.99 . ?
C43 C44 1.489(4) . ?
C43 H43A 0.99 . ?
C43 H43B 0.99 . ?
C44 C45 1.497(4) . ?
C44 H44A 0.99 . ?
C44 H44B 0.99 . ?
C45 H45A 0.99 . ?
C45 H45B 0.99 . ?
C47 C48 1.512(3) . ?
C47 C52 1.515(3) . ?
C47 H47 1 . ?
C48 C49 1.532(3) . ?
C48 H48A 0.99 . ?
C48 H48B 0.99 . ?
C49 C50 1.514(4) . ?
C49 H49A 0.99 . ?
C49 H49B 0.99 . ?
C50 C51 1.507(4) . ?
C50 H50A 0.99 . ?
C50 H50B 0.99 . ?
C51 C52 1.529(3) . ?
C51 H51A 0.99 . ?
C51 H51B 0.99 . ?
C52 H52A 0.99 . ?
C52 H52B 0.99 . ?
C53 C58 1.494(4) . ?
C53 C54 1.552(4) . ?
C53 H53 1 . ?
C54 C55 1.545(5) . ?
C54 H54A 0.99 . ?
C54 H54B 0.99 . ?
C55 C56 1.504(6) . ?
C55 H55A 0.99 . ?
C55 H55B 0.99 . ?
C56 C57 1.496(6) . ?
C56 H56A 0.99 . ?
C56 H56B 0.99 . ?
C57 C58 1.532(5) . ?
C57 H57A 0.99 . ?
C57 H57B 0.99 . ?
C58 H58A 0.99 . ?
C58 H58B 0.99 . ?
C54A C55A 1.519(8) . ?
C54A H54C 0.99 . ?
C54A H54D 0.99 . ?
C55A C56A 1.475(10) . ?
C55A H55C 0.99 . ?
C55A H55D 0.99 . ?
C56A C57A 1.521(10) . ?
C56A H56C 0.99 . ?
C56A H56D 0.99 . ?
C57A C58A 1.542(9) . ?
C57A H57C 0.99 . ?
C57A H57D 0.99 . ?
C58A H58C 0.99 . ?
C58A H58D 0.99 . ?
